data_2104493
loop_
_publ_author_name
'Marsh, Richard E.'

_publ_section_title
;
 Space groups <i>P</i>1 and <i>Cc</i>: how are they doing?
;
_journal_coeditor_code BK5088
_journal_issue 6
_journal_name_full 'Acta Crystallographica Section B'
_journal_page_first 782
_journal_page_last 783
_journal_paper_doi 10.1107/S0108768109046448
_journal_volume 65
_journal_year 2009
_chemical_formula_moiety 'C41 H45 Cl N4 O4, C10 H9 N3 O7'
_chemical_formula_sum 'C51 H54 Cl N7 O11'
_chemical_formula_weight 976.46
_chemical_name_systematic
;
Racemic(5aS,6R,11aR)-N-(4-dimethylaminophenyl)-4-(5,7-di-t-butyl-1,3-
benzoxazol-2-amino)-2-chloro-6-hydroxy-6,6a,10a,11,11a,12-hexahydro-5aH-
benzo(b)xanthene-5a-carboxamide N-3,5-dinitrobenzoyl-L-alanine.
;
_space_group_IT_number 15
_symmetry_cell_setting monoclinic
_symmetry_space_group_name_Hall '-C 2yc'
_symmetry_space_group_name_H-M 'C 1 2/c 1'
_cell_angle_alpha 90.00
_cell_angle_beta 116.022(4)
_cell_angle_gamma 90.00
_cell_formula_units_Z 8
_cell_length_a 35.941(8)
_cell_length_b 13.913(3)
_cell_length_c 25.759(6)
_cell_measurement_temperature 296(2)
_cell_volume 11575(5)
_diffrn_ambient_temperature 296(2)
_diffrn_radiation_type MoK\a
_diffrn_radiation_wavelength 0.71073
_exptl_crystal_colour colorless
_exptl_crystal_density_diffrn 1.121
_exptl_crystal_description prismatic
_exptl_crystal_F_000 4112
_cod_data_source_file bk5088.cif
_cod_data_source_block WAGRAY
_cod_original_cell_volume 11574.8(46)
_cod_original_sg_symbol_H-M C2/c
_cod_database_code 2104493

loop_
_symmetry_equiv_pos_as_xyz
'x, y, z'
'-x, y, 1/2-z'
'-x, -y, -z'
'x, -y, z+1/2'
'x+1/2, y+1/2, z'
'1/2-x, 1/2+y, 1/2-z'
'1/2-x, 1/2-y, -z'
'x+1/2, -y+1/2, z+1/2'

loop_
_atom_site_label
_atom_site_type_symbol
_atom_site_fract_x
_atom_site_fract_y
_atom_site_fract_z
_atom_site_occupancy
O1 O 0.1883 0.7284 0.7920 1
C1 C 0.1922 0.7678 0.8426 1
C2 C 0.1480 0.6856 0.7501 1
C3 C 0.1119 0.7532 0.7460 1
C4 C 0.1134 0.7664 0.8070 1
C5 C 0.1579 0.7876 0.8532 1
C6 C 0.1480 0.6724 0.6947 1
O2 O 0.1864 0.6314 0.7018 1
C7 C 0.1409 0.7648 0.6587 1
C8 C 0.1495 0.7638 0.6111 1
C9 C 0.1390 0.8422 0.5742 1
C10 C 0.1200 0.9216 0.5848 1
C11 C 0.1114 0.9226 0.6323 1
C12 C 0.1218 0.8443 0.6692 1
C13 C 0.1150 0.8479 0.7202 1
C14 C 0.1657 0.8300 0.9066 1
C15 C 0.2048 0.8469 0.9464 1
Cl1 Cl 0.2116 0.8986 1.0118 1
C16 C 0.2388 0.8262 0.9364 1
C17 C 0.2318 0.7848 0.8832 1
N1 N 0.2631 0.7557 0.8699 1
C18 C 0.3032 0.7643 0.9014 1
O3 O 0.3194 0.8364 0.9393 1
N2 N 0.3323 0.7104 0.8968 1
C19 C 0.3696 0.7480 0.9348 1
C20 C 0.4102 0.7192 0.9513 1
C21 C 0.4426 0.7704 0.9932 1
C22 C 0.4344 0.8506 1.0186 1
C23 C 0.3938 0.8796 1.0022 1
C24 C 0.3614 0.8282 0.9602 1
C25 C 0.4882 0.7340 1.0135 1
C26 C 0.492 0.646 0.987 0.5
C27 C 0.499 0.715 1.074 0.5
C28 C 0.514 0.812 1.006 0.5
C29? C 0.497 0.708 0.960 0.5
C30? C 0.488 0.632 1.034 0.5
C31? C 0.520 0.785 1.067 0.5
C32 C 0.3817 0.9696 1.0308 1
C33 C 0.3552 0.9444 1.0586 1
C34 C 0.4209 1.0285 1.0682 1
C35 C 0.3543 1.0388 0.9828 1
C36 C 0.1426 0.5858 0.7719 1
O4 O 0.1077 0.5508 0.7531 1
N3 N 0.1763 0.5424 0.8119 1
C37 C 0.1817 0.4488 0.8394 1
C38 C 0.2218 0.4150 0.8708 1
C39 C 0.2284 0.3262 0.8981 1
C40 C 0.1950 0.2712 0.8939 1
C41 C 0.1548 0.3050 0.8624 1
C42 C 0.1482 0.3938 0.8352 1
N4 N 0.1969 0.1744 0.9218 1
C43 C 0.1598 0.1352 0.9207 1
C44 C 0.2393 0.1473 0.9418 1
O5 O 0.2577 0.4248 0.3150 1
O6 O 0.3215 0.4230 0.3198 1
O7 O 0.2422 0.7234 0.2579 1
O8 O 0.1296 0.9057 0.2741 1
O9 O 0.0687 0.8809 0.1992 1
O10 O 0.0356 0.5602 0.1188 1
O11 O 0.0832 0.4860 0.1034 1
N5 N 0.2301 0.5660 0.2384 1
N6 N 0.1058 0.8594 0.2366 1
N7 N 0.0706 0.5492 0.1222 1
C45 C 0.2830 0.4552 0.2997 1
C46 C 0.2764 0.4970 0.2004 1
C47 C 0.2718 0.5334 0.2549 1
C48 C 0.2172 0.6583 0.2402 1
C49 C 0.1718 0.6687 0.2175 1
C50 C 0.1590 0.7510 0.2354 1
C51 C 0.1170 0.7684 0.2167 1
C52 C 0.0880 0.7036 0.1802 1
C53 C 0.1010 0.6214 0.1624 1
C54 C 0.1428 0.6040 0.1810 1
H1 H 0.2555 0.7286 0.8368 1
H2 H 0.1986 0.5757 0.8234 1
H3 H 0.0856 0.7229 0.7204 1
H4 H 0.0953 0.8182 0.8060 1
H5 H 0.1035 0.7084 0.8172 1
H6 H 0.1622 0.7107 0.6040 1
H7 H 0.1448 0.8415 0.5423 1
H8 H 0.1130 0.9741 0.5600 1
H9 H 0.0986 0.9758 0.6394 1
H10 H 0.0898 0.8838 0.7107 1
H11 H 0.1376 0.8834 0.7495 1
H12 H 0.1436 0.8466 0.9146 1
H13 H 0.2655 0.8395 0.9641 1
H14 H 0.4156 0.6655 0.9342 1
H15 H 0.4561 0.8849 1.0468 1
H16 H 0.3674 0.8966 1.0856 1
H17 H 0.3303 0.9225 1.0302 1
H18 H 0.3504 0.9985 1.0776 1
H19 H 0.4266 1.0729 1.0475 1
H20 H 0.4414 0.9878 1.0828 1
H21 H 0.4186 1.0610 1.0966 1
H22 H 0.3656 1.0528 0.9582 1
H23 H 0.3513 1.0938 0.9990 1
H24 H 0.3289 1.0131 0.9614 1
H25 H 0.2442 0.4519 0.8736 1
H26 H 0.2552 0.3036 0.9192 1
H27 H 0.1325 0.2680 0.8596 1
H28 H 0.1214 0.4164 0.8141 1
H29 H 0.1464 0.1038 0.8877 1
H30 H 0.1440 0.1824 0.9228 1
H31 H 0.1645 0.0932 0.9508 1
H32 H 0.2568 0.1878 0.9730 1
H33 H 0.2462 0.1530 0.9110 1
H34 H 0.2428 0.0838 0.9543 1
H35 H 0.2114 0.5234 0.2262 1
H36 H 0.2642 0.4344 0.1899 1
H37 H 0.3051 0.4937 0.2090 1
H38 H 0.2625 0.5404 0.1688 1
H39 H 0.2907 0.5878 0.2716 1
H40 H 0.1784 0.7943 0.2598 1
H41 H 0.0600 0.7154 0.1678 1
H42 H 0.1514 0.5489 0.1691 1
H43 H 0.2642 0.4344 0.1899 1
H44 H 0.3051 0.4937 0.2090 1
H45 H 0.2625 0.5404 0.1688 1
H46 H 0.2907 0.5878 0.2716 1
H47 H 0.1784 0.7943 0.2598 1
H48 H 0.0600 0.7154 0.1678 1
H49 H 0.1514 0.5489 0.1691 1

loop_
_geom_angle_atom_site_label_1
_geom_angle_atom_site_label_2
_geom_angle_atom_site_label_3
_geom_angle
_geom_angle_site_symmetry_1
_geom_angle_site_symmetry_2
_geom_angle_site_symmetry_3
_geom_angle_publ_flag
C1 O1 C2 120.65 . . . yes
C18 O3 C24 106.02 . . . yes
C17 N1 C18 128.05 . . . yes
C18 N2 C19 106.35 . . . yes
C36 N3 C37 131.30 . . . yes
C40 N4 C43 118.86 . . . yes
C40 N4 C44 102.99 . . . yes
C43 N4 C44 138.13 . . . yes
C17 N1 H1 116.00 . . . no
C18 N1 H1 116.00 . . . no
C36 N3 H2 114.00 . . . no
C37 N3 H2 114.00 . . . no
C47 N5 C48 127.43 . . . yes
O8 N6 O9 129.28 . . . yes
O8 N6 C51 123.10 . . . yes
O9 N6 C51 106.69 . . . yes
O10 N7 C53 112.03 . . . yes
O11 N7 C53 118.83 . . . yes
O10 N7 O11 128.64 . . . yes
C48 N5 H35 116.00 . . . no
C47 N5 H35 116.00 . . . no
O1 C1 C17 115.90 . . . yes
C5 C1 C17 121.75 . . . no
O1 C1 C5 122.33 . . . yes
C3 C2 C6 111.70 . . . no
O1 C2 C6 110.15 . . . yes
O1 C2 C3 108.66 . . . yes
O1 C2 C36 109.38 . . . yes
C6 C2 C36 107.52 . . . no
C3 C2 C36 109.39 . . . no
C2 C3 C4 109.94 . . . no
C4 C3 C13 111.48 . . . no
C2 C3 C13 109.65 . . . no
C3 C4 C5 111.40 . . . no
C1 C5 C14 117.23 . . . no
C1 C5 C4 120.90 . . . no
C4 C5 C14 121.83 . . . no
O2 C6 C2 110.14 . . . yes
O2 C6 C7 107.82 . . . yes
C2 C6 C7 114.75 . . . no
C6 C7 C8 118.74 . . . no
C8 C7 C12 119.98 . . . no
C6 C7 C12 120.86 . . . no
C7 C8 C9 119.88 . . . no
C8 C9 C10 120.07 . . . no
C9 C10 C11 120.06 . . . no
C10 C11 C12 119.99 . . . no
C11 C12 C13 119.77 . . . no
C7 C12 C11 120.01 . . . no
C7 C12 C13 120.12 . . . no
C3 C13 C12 116.67 . . . no
C5 C14 C15 120.71 . . . no
Cl1 C15 C16 120.21 . . . yes
C14 C15 C16 122.19 . . . no
Cl1 C15 C14 117.59 . . . yes
C15 C16 C17 118.16 . . . no
C1 C17 C16 119.89 . . . no
N1 C17 C16 123.30 . . . yes
N1 C17 C1 116.75 . . . yes
O3 C18 N2 112.22 . . . yes
N1 C18 N2 125.79 . . . yes
O3 C18 N1 121.75 . . . yes
N2 C19 C24 107.45 . . . yes
C20 C19 C24 119.97 . . . no
N2 C19 C20 132.55 . . . yes
C19 C20 C21 120.05 . . . no
C20 C21 C22 119.98 . . . no
C20 C21 C25 119.39 . . . no
C22 C21 C25 120.57 . . . no
C21 C22 C23 120.12 . . . no
C24 C23 C32 117.06 . . . no
C22 C23 C24 119.79 . . . no
C22 C23 C32 123.13 . . . no
O3 C24 C19 107.90 . . . yes
O3 C24 C23 131.83 . . . yes
C19 C24 C23 120.10 . . . no
C21 C25 C31 114.19 . . . no
C26 C25 C28 111.33 . . . no
C28 C25 C29 71.42 . . . no
C26 C25 C27 108.52 . . . no
C27 C25 C31 51.32 . . . no
C29 C25 C30 97.04 . . . no
C29 C25 C31 122.37 . . . no
C27 C25 C30 59.77 . . . no
C21 C25 C29 111.19 . . . no
C21 C25 C30 104.74 . . . no
C26 C25 C29 45.24 . . . no
C26 C25 C30 51.95 . . . no
C26 C25 C31 129.47 . . . no
C27 C25 C28 112.41 . . . no
C30 C25 C31 103.71 . . . no
C21 C25 C28 109.82 . . . no
C28 C25 C31 61.14 . . . no
C21 C25 C26 114.80 . . . no
C28 C25 C30 145.43 . . . no
C27 C25 C29 145.92 . . . no
C21 C25 C27 99.46 . . . no
C25 C26 C30 67.13 . . . no
C25 C26 C29 74.08 . . . no
C29 C26 C30 140.84 . . . no
C25 C27 C30 62.12 . . . no
C25 C27 C31 67.14 . . . no
C30 C27 C31 118.98 . . . no
C25 C28 C31 60.44 . . . no
C25 C29 C26 60.68 . . . no
C25 C30 C26 60.92 . . . no
C25 C30 C27 58.11 . . . no
C26 C30 C27 115.33 . . . no
C27 C31 C28 119.91 . . . no
C25 C31 C27 61.55 . . . no
C25 C31 C28 58.42 . . . no
C33 C32 C34 115.63 . . . no
C23 C32 C35 109.06 . . . no
C23 C32 C33 113.76 . . . no
C23 C32 C34 110.04 . . . no
C33 C32 C35 102.66 . . . no
C34 C32 C35 104.86 . . . no
N3 C36 C2 118.02 . . . yes
O4 C36 N3 123.07 . . . yes
O4 C36 C2 118.88 . . . yes
C38 C37 C42 120.06 . . . no
N3 C37 C38 118.00 . . . yes
N3 C37 C42 121.94 . . . yes
C37 C38 C39 119.92 . . . no
C38 C39 C40 120.08 . . . no
N4 C40 C41 113.35 . . . yes
N4 C40 C39 126.62 . . . yes
C39 C40 C41 120.03 . . . no
C40 C41 C42 119.90 . . . no
C37 C42 C41 120.01 . . . no
O5 C45 C47 120.90 . . . yes
O6 C45 C47 115.20 . . . yes
O5 C45 O6 123.90 . . . yes
C45 C47 C46 110.79 . . . no
N5 C47 C45 110.32 . . . yes
N5 C47 C46 110.02 . . . yes
N5 C48 C49 114.11 . . . yes
O7 C48 C49 125.54 . . . yes
O7 C48 N5 120.32 . . . yes
C48 C49 C54 125.13 . . . no
C48 C49 C50 114.76 . . . no
C50 C49 C54 120.11 . . . no
C49 C50 C51 119.81 . . . no
N6 C51 C50 116.50 . . . yes
C50 C51 C52 120.05 . . . no
N6 C51 C52 123.43 . . . yes
C51 C52 C53 119.87 . . . no
N7 C53 C52 121.84 . . . yes
N7 C53 C54 118.03 . . . yes
C52 C53 C54 120.12 . . . no
C49 C54 C53 120.04 . . . no

loop_
_geom_bond_atom_site_label_1
_geom_bond_atom_site_label_2
_geom_bond_distance
_geom_bond_site_symmetry_1
_geom_bond_site_symmetry_2
_geom_bond_publ_flag
Cl1 C15 1.7475 . . yes
O1 C1 1.3633 . . yes
O1 C2 1.4986 . . yes
O2 C6 1.4290 . . yes
O3 C18 1.3415 . . yes
O3 C24 1.3669 . . yes
O4 C36 1.2296 . . yes
O5 C45 1.2147 . . yes
O6 C45 1.3247 . . yes
O7 C48 1.2150 . . yes
O8 N6 1.1639 . . yes
O9 N6 1.2917 . . yes
O10 N7 1.2316 . . yes
O11 N7 1.1854 . . yes
N1 C18 1.3129 . . yes
N1 C17 1.3729 . . yes
N2 C18 1.3338 . . yes
N2 C19 1.3703 . . yes
N3 C37 1.4542 . . yes
N3 C36 1.3410 . . yes
N4 C40 1.5139 . . yes
N4 C43 1.4294 . . yes
N4 C44 1.4286 . . yes
N1 H1 0.8600 . . no
N3 H2 0.8600 . . no
N5 C47 1.4400 . . yes
N5 C48 1.3730 . . yes
N6 C51 1.4862 . . yes
N7 C53 1.5108 . . yes
N5 H35 0.8500 . . no
C1 C17 1.3672 . . no
C1 C5 1.4020 . . no
C2 C6 1.4388 . . no
C2 C3 1.5681 . . no
C2 C36 1.5416 . . no
C3 C13 1.5017 . . no
C3 C4 1.5593 . . no
C4 C5 1.5463 . . no
C5 C14 1.4072 . . no
C6 C7 1.5395 . . no
C7 C12 1.3895 . . no
C7 C8 1.3898 . . no
C8 C9 1.3860 . . no
C9 C10 1.3874 . . no
C10 C11 1.3873 . . no
C11 C12 1.3850 . . no
C12 C13 1.4387 . . no
C14 C15 1.3480 . . no
C15 C16 1.3852 . . no
C16 C17 1.4037 . . no
C19 C24 1.3890 . . no
C19 C20 1.3879 . . no
C20 C21 1.3877 . . no
C21 C25 1.5697 . . no
C21 C22 1.3890 . . no
C22 C23 1.3891 . . no
C23 C32 1.6065 . . no
C23 C24 1.3901 . . no
C25 C30 1.5153 . . no
C25 C26 1.4372 . . no
C25 C29 1.5851 . . no
C25 C31 1.5254 . . no
C25 C27 1.4555 . . no
C25 C28 1.4940 . . no
C26 C30 1.2950 . . no
C26 C29 1.1704 . . no
C27 C30 1.4812 . . no
C27 C31 1.2923 . . no
C28 C31 1.5360 . . no
C32 C33 1.4633 . . no
C32 C34 1.5472 . . no
C32 C35 1.5353 . . no
C37 C38 1.3891 . . no
C37 C42 1.3902 . . no
C38 C39 1.3895 . . no
C39 C40 1.3872 . . no
C40 C41 1.3923 . . no
C41 C42 1.3884 . . no
C3 H3 0.9800 . . no
C4 H5 0.9600 . . no
C4 H4 0.9600 . . no
C8 H6 0.9300 . . no
C9 H7 0.9300 . . no
C10 H8 0.9300 . . no
C11 H9 0.9300 . . no
C13 H10 0.9700 . . no
C13 H11 0.9700 . . no
C14 H12 0.9300 . . no
C16 H13 0.9300 . . no
C20 H14 0.9300 . . no
C22 H15 0.9300 . . no
C33 H17 0.9200 . . no
C33 H18 0.9500 . . no
C33 H16 0.9200 . . no
C34 H19 0.9000 . . no
C34 H21 0.8900 . . no
C34 H20 0.8700 . . no
C35 H23 0.9000 . . no
C35 H22 0.9100 . . no
C35 H24 0.9100 . . no
C38 H25 0.9300 . . no
C39 H26 0.9300 . . no
C41 H27 0.9300 . . no
C42 H28 0.9300 . . no
C43 H31 0.9300 . . no
C43 H30 0.8900 . . no
C43 H29 0.8900 . . no
C44 H33 0.9300 . . no
C44 H32 0.9600 . . no
C44 H34 0.9300 . . no
C45 C47 1.5066 . . no
C46 C47 1.5679 . . no
C48 C49 1.4793 . . no
C49 C54 1.3859 . . no
C49 C50 1.3862 . . no
C50 C51 1.3897 . . no
C51 C52 1.3868 . . no
C52 C53 1.3872 . . no
C53 C54 1.3833 . . no
C46 H36 0.9600 . . no
C46 H37 0.9600 . . no
C46 H38 0.9600 . . no
C47 H39 0.9800 . . no
C50 H40 0.9300 . . no
C52 H41 0.9300 . . no
C54 H42 0.9300 . . no
